data_4300455
_journal_name_full 'Inorganic Chemistry'
_journal_paper_doi 10.1021/ic051290t
_journal_year 2006
_chemical_formula_moiety 'C29 H46 Cu F6 N6 O P '
_chemical_formula_sum 'C29 H46 Cu F6 N6 O P'
_chemical_formula_weight 703.23
_space_group_IT_number 14
_symmetry_cell_setting monoclinic
_symmetry_space_group_name_Hall '-P 2yn'
_symmetry_space_group_name_H-M 'P 1 21/n 1'
_cell_angle_alpha 90
_cell_angle_beta 100.862(5)
_cell_angle_gamma 90
_cell_formula_units_Z 4
_cell_length_a 12.691(6)
_cell_length_b 16.815(7)
_cell_length_c 17.295(8)
_cell_measurement_temperature 294.1
_cell_volume 3624.6(27)
_exptl_crystal_density_diffrn 1.289
_cod_original_sg_symbol_H-M 'P 21/n'
_cod_original_formula_sum 'C29 H46 Cu F6 N6 O P '
_cod_database_code 4300455

loop_
_symmetry_equiv_pos_site_id
_symmetry_equiv_pos_as_xyz
1 +X,+Y,+Z
2 1/2-X,1/2+Y,1/2-Z
3 -X,-Y,-Z
4 1/2+X,1/2-Y,1/2+Z

loop_
_atom_site_label
_atom_site_type_symbol
_atom_site_fract_x
_atom_site_fract_y
_atom_site_fract_z
_atom_site_U_iso_or_equiv
_atom_site_adp_type
_atom_site_occupancy
_atom_site_symmetry_multiplicity
_atom_site_calc_flag
_atom_site_refinement_flags
_atom_site_disorder_assembly
_atom_site_disorder_group
Cu1 Cu 0.21033(5) 0.21956(4) 0.78073(4) 0.0460(2) Uani 1.00 1 d . . .
P51 P 0.8190(2) 0.3300(2) 0.6766(2) 0.1090(11) Uani 1.00 1 d . . .
F51 F 0.9172(6) 0.3645(4) 0.6540(7) 0.289(5) Uani 1.00 1 d . . .
F52 F 0.7093(4) 0.2983(3) 0.6870(4) 0.166(3) Uani 1.00 1 d . . .
F53 F 0.8643(6) 0.2456(4) 0.6755(5) 0.189(3) Uani 1.00 1 d . . .
F54 F 0.7699(8) 0.4089(4) 0.6714(9) 0.331(7) Uani 1.00 1 d . . .
F55 F 0.7861(9) 0.3083(7) 0.5870(6) 0.273(6) Uani 1.00 1 d . . .
F56 F 0.8502(10) 0.3362(11) 0.7603(6) 0.388(8) Uani 1.00 1 d . . .
O41 O 0.0111(4) 0.1724(3) 0.8266(3) 0.103(2) Uani 1.00 1 d . . .
N11 N 0.3065(3) 0.3151(3) 0.8176(3) 0.0436(13) Uani 1.00 1 d . . .
N12 N 0.4012(3) 0.3177(3) 0.7901(3) 0.0388(13) Uani 1.00 1 d . . .
N21 N 0.2424(3) 0.2389(3) 0.6695(3) 0.0420(13) Uani 1.00 1 d . . .
N22 N 0.3492(3) 0.2513(3) 0.6668(3) 0.044(1) Uani 1.00 1 d . . .
N31 N 0.3446(3) 0.1495(3) 0.8050(3) 0.0427(13) Uani 1.00 1 d . . .
N32 N 0.4342(3) 0.1782(2) 0.7794(3) 0.0390(13) Uani 1.00 1 d . . .
C1 C 0.4259(4) 0.2545(3) 0.7396(3) 0.038(2) Uani 1.00 1 d . . .
C11 C 0.1469(9) 0.4627(10) 0.8624(7) 0.286(8) Uani 1.00 1 d . . .
C12 C 0.2422(7) 0.4112(9) 0.9828(5) 0.189(6) Uani 1.00 1 d . . .
C13 C 0.2115(5) 0.3978(4) 0.9003(4) 0.065(2) Uani 1.00 1 d . . .
C14 C 0.3051(4) 0.3810(3) 0.8608(3) 0.049(2) Uani 1.00 1 d . . .
C15 C 0.3983(5) 0.4237(3) 0.8599(4) 0.058(2) Uani 1.00 1 d . . .
C16 C 0.4590(4) 0.3843(3) 0.8157(4) 0.047(2) Uani 1.00 1 d . . .
C17 C 0.5650(5) 0.4045(4) 0.7942(4) 0.061(2) Uani 1.00 1 d . . .
C18 C 0.6516(6) 0.4020(8) 0.8645(6) 0.174(5) Uani 1.00 1 d . . .
C19 C 0.5602(8) 0.4859(5) 0.7569(7) 0.158(5) Uani 1.00 1 d . . .
C21 C 0.0424(5) 0.1418(4) 0.5825(5) 0.084(3) Uani 1.00 1 d . . .
C22 C 0.0192(5) 0.2641(4) 0.4987(4) 0.075(2) Uani 1.00 1 d . . .
C23 C 0.0702(4) 0.2295(4) 0.5783(3) 0.052(2) Uani 1.00 1 d . . .
C24 C 0.1899(4) 0.2407(3) 0.5958(3) 0.044(2) Uani 1.00 1 d . . .
C25 C 0.2637(5) 0.2551(4) 0.5459(4) 0.062(2) Uani 1.00 1 d . . .
C26 C 0.3621(5) 0.2612(4) 0.5913(3) 0.054(2) Uani 1.00 1 d . . .
C27 C 0.4684(5) 0.2787(5) 0.5673(4) 0.075(2) Uani 1.00 1 d . . .
C28 C 0.4720(7) 0.3644(6) 0.5408(6) 0.138(4) Uani 1.00 1 d . . .
C29 C 0.4879(8) 0.2239(6) 0.5037(6) 0.141(4) Uani 1.00 1 d . . .
C31 C 0.3154(13) 0.0401(9) 0.9578(6) 0.300(8) Uani 1.00 1 d . . .
C32 C 0.2985(10) -0.0519(5) 0.8535(7) 0.180(5) Uani 1.00 1 d . . .
C33 C 0.2987(6) 0.0313(4) 0.8756(4) 0.070(2) Uani 1.00 1 d . . .
C34 C 0.3756(5) 0.0803(3) 0.8380(3) 0.049(2) Uani 1.00 1 d . . .
C35 C 0.4834(4) 0.0642(3) 0.8339(3) 0.052(2) Uani 1.00 1 d . . .
C36 C 0.5185(4) 0.1276(3) 0.7959(3) 0.042(2) Uani 1.00 1 d . . .
C37 C 0.6253(4) 0.1411(4) 0.7724(4) 0.058(2) Uani 1.00 1 d . . .
C38 C 0.7168(5) 0.1162(5) 0.8376(4) 0.093(3) Uani 1.00 1 d . . .
C39 C 0.6301(6) 0.0964(5) 0.6981(4) 0.099(3) Uani 1.00 1 d . . .
C41 C 0.0857(5) 0.1925(4) 0.8066(4) 0.058(2) Uani 1.00 1 d . . .
H1 H 0.4940 0.2659 0.7269 0.046 Uiso 1.00 1 c R . .
H2 H 0.0731 0.4556 0.8639 0.363 Uiso 1.00 1 c R . .
H3 H 0.1558 0.4667 0.8092 0.363 Uiso 1.00 1 c R . .
H4 H 0.1722 0.5100 0.8898 0.363 Uiso 1.00 1 c R . .
H5 H 0.3106 0.4361 0.9914 0.232 Uiso 1.00 1 c R . .
H6 H 0.2472 0.3620 1.0103 0.232 Uiso 1.00 1 c R . .
H7 H 0.1922 0.4448 1.0013 0.232 Uiso 1.00 1 c R . .
H8 H 0.1663 0.3523 0.8938 0.080 Uiso 1.00 1 c R . .
H9 H 0.4165 0.4730 0.8859 0.071 Uiso 1.00 1 c R . .
H10 H 0.5807 0.3662 0.7577 0.077 Uiso 1.00 1 c R . .
H11 H 0.6587 0.4536 0.8871 0.209 Uiso 1.00 1 c R . .
H12 H 0.7177 0.3865 0.8508 0.209 Uiso 1.00 1 c R . .
H13 H 0.6329 0.3652 0.9014 0.209 Uiso 1.00 1 c R . .
H14 H 0.5361 0.4817 0.7016 0.202 Uiso 1.00 1 c R . .
H15 H 0.6295 0.5094 0.7673 0.202 Uiso 1.00 1 c R . .
H16 H 0.5117 0.5181 0.7787 0.202 Uiso 1.00 1 c R . .
H17 H -0.0230 0.1360 0.6012 0.099 Uiso 1.00 1 c R . .
H18 H 0.0982 0.1149 0.6170 0.099 Uiso 1.00 1 c R . .
H19 H 0.0346 0.1198 0.5312 0.099 Uiso 1.00 1 c R . .
H20 H 0.0685 0.2587 0.4639 0.087 Uiso 1.00 1 c R . .
H21 H 0.0032 0.3187 0.5041 0.087 Uiso 1.00 1 c R . .
H22 H -0.0449 0.2360 0.4779 0.086 Uiso 1.00 1 c R . .
H23 H 0.0411 0.2567 0.6176 0.062 Uiso 1.00 1 c R . .
H24 H 0.2473 0.2601 0.4902 0.075 Uiso 1.00 1 c R . .
H25 H 0.5244 0.2713 0.6115 0.091 Uiso 1.00 1 c R . .
H26 H 0.4459 0.3661 0.4856 0.171 Uiso 1.00 1 c R . .
H27 H 0.5429 0.3849 0.5521 0.171 Uiso 1.00 1 c R . .
H28 H 0.4269 0.3955 0.5669 0.171 Uiso 1.00 1 c R . .
H29 H 0.5224 0.1768 0.5257 0.179 Uiso 1.00 1 c R . .
H30 H 0.5308 0.2489 0.4713 0.179 Uiso 1.00 1 c R . .
H31 H 0.4199 0.2108 0.4729 0.179 Uiso 1.00 1 c R . .
H32 H 0.2475 0.0384 0.9733 0.376 Uiso 1.00 1 c R . .
H33 H 0.3494 0.0894 0.9736 0.376 Uiso 1.00 1 c R . .
H34 H 0.3589 -0.0023 0.9822 0.376 Uiso 1.00 1 c R . .
H35 H 0.3704 -0.0665 0.8519 0.237 Uiso 1.00 1 c R . .
H36 H 0.2548 -0.0601 0.8032 0.237 Uiso 1.00 1 c R . .
H37 H 0.2727 -0.0835 0.8915 0.237 Uiso 1.00 1 c R . .
H38 H 0.2289 0.0505 0.8540 0.086 Uiso 1.00 1 c R . .
H39 H 0.5236 0.0183 0.8532 0.063 Uiso 1.00 1 c R . .
H40 H 0.6326 0.1962 0.7624 0.071 Uiso 1.00 1 c R . .
H41 H 0.7379 0.1595 0.8724 0.110 Uiso 1.00 1 c R . .
H42 H 0.7763 0.0990 0.8159 0.110 Uiso 1.00 1 c R . .
H43 H 0.6923 0.0736 0.8657 0.110 Uiso 1.00 1 c R . .
H44 H 0.6601 0.0455 0.7125 0.124 Uiso 1.00 1 c R . .
H45 H 0.6738 0.1237 0.6678 0.124 Uiso 1.00 1 c R . .
H46 H 0.5599 0.0902 0.6678 0.124 Uiso 1.00 1 c R . .

loop_
_atom_site_aniso_label
_atom_site_aniso_U_11
_atom_site_aniso_U_22
_atom_site_aniso_U_33
_atom_site_aniso_U_12
_atom_site_aniso_U_13
_atom_site_aniso_U_23
Cu1 0.0366(4) 0.0519(4) 0.0523(4) -0.0019(4) 0.0160(3) -0.00(0)
P51 0.081(2) 0.078(2) 0.188(3) -0.0023(13) 0.077(2) -0.01(0)
F51 0.195(7) 0.181(7) 0.57(2) -0.108(6) 0.261(10) -0.19(-18)
F52 0.104(4) 0.150(5) 0.267(8) -0.016(4) 0.096(5) -0.00(0)
F53 0.183(6) 0.134(5) 0.280(9) 0.066(5) 0.119(6) 0.05(5)
F54 0.324(11) 0.080(4) 0.70(2) 0.047(6) 0.37(2) 0.05(5)
F55 0.36(1) 0.295(12) 0.182(8) 0.029(11) 0.113(9) 0.009(9)
F56 0.33(2) 0.65(3) 0.152(8) 0.09(2) -0.041(8) -0.17(-16)
O41 0.062(3) 0.135(5) 0.124(4) -0.017(3) 0.051(3) -0.00(0)
N11 0.035(3) 0.048(3) 0.051(3) -0.002(2) 0.016(2) -0.01(0)
N12 0.033(2) 0.039(3) 0.047(3) 0.002(2) 0.014(2) 0.002(2)
N21 0.036(2) 0.048(3) 0.045(3) 0.002(2) 0.014(2) 0.000010(10)
N22 0.042(3) 0.055(3) 0.038(3) 0.003(2) 0.013(2) 0.006(6)
N31 0.040(3) 0.040(3) 0.051(3) -0.000(2) 0.017(2) 0.012(12)
N32 0.031(2) 0.035(3) 0.054(3) 0.004(2) 0.016(2) 0.006(6)
C1 0.029(3) 0.042(3) 0.045(3) 0.005(2) 0.015(3) 0.003(3)
C11 0.227(13) 0.48(2) 0.200(12) 0.27(2) 0.170(11) 0.2(2)
C12 0.101(8) 0.39(2) 0.085(7) 0.033(10) 0.048(6) -0.04(-3)
C13 0.049(4) 0.065(4) 0.086(5) -0.001(3) 0.028(4) -0.03(-2)
C14 0.045(3) 0.051(4) 0.052(4) 0.003(3) 0.012(3) -0.01(0)
C15 0.055(4) 0.039(4) 0.084(5) -0.007(3) 0.023(4) -0.02(-1)
C16 0.046(3) 0.032(3) 0.065(4) -0.003(3) 0.017(3) -0.00(0)
C17 0.047(4) 0.048(4) 0.098(5) -0.011(3) 0.040(4) -0.01(0)
C18 0.063(6) 0.32(2) 0.141(9) -0.069(8) 0.019(6) 0.03(3)
C19 0.127(8) 0.113(7) 0.265(13) -0.007(6) 0.119(9) 0.07(7)
C21 0.070(5) 0.074(5) 0.102(6) -0.017(4) -0.001(4) 0.012(12)
C22 0.071(5) 0.075(5) 0.071(5) 0.008(4) -0.011(4) 0.006(6)
C23 0.046(3) 0.059(4) 0.050(4) 0.000(3) 0.005(3) -0.01(0)
C24 0.047(3) 0.042(3) 0.040(3) 0.007(3) 0.004(3) -0.00(0)
C25 0.067(4) 0.089(5) 0.033(3) 0.009(4) 0.014(3) 0.008(8)
C26 0.054(4) 0.075(5) 0.038(3) 0.014(3) 0.019(3) 0.010(10)
C27 0.054(4) 0.128(6) 0.046(4) 0.013(4) 0.022(3) 0.02(2)
C28 0.084(6) 0.158(9) 0.187(11) -0.012(6) 0.061(7) 0.06(6)
C29 0.118(8) 0.197(10) 0.132(8) 0.051(7) 0.087(7) 0.010(10)
C31 0.47(2) 0.35(2) 0.113(9) -0.33(2) 0.156(12) -0.09(-8)
C32 0.270(13) 0.102(7) 0.220(11) -0.116(8) 0.179(10) -0.06(-5)
C33 0.076(5) 0.056(4) 0.082(5) 0.001(4) 0.024(4) 0.02(2)
C34 0.051(4) 0.037(3) 0.060(4) -0.001(3) 0.013(3) 0.0001(1)
C35 0.048(4) 0.039(3) 0.072(4) 0.010(3) 0.016(3) 0.011(11)
C36 0.037(3) 0.037(3) 0.052(3) 0.007(3) 0.006(3) 0.0002(2)
C37 0.044(3) 0.043(4) 0.091(5) 0.014(3) 0.024(3) 0.01(1)
C38 0.041(4) 0.128(7) 0.105(6) 0.005(4) 0.004(4) -0.03(-2)
C39 0.075(5) 0.157(8) 0.077(5) 0.004(5) 0.042(4) -0.01(0)
C41 0.050(4) 0.067(4) 0.062(4) -0.006(3) 0.025(3) -0.00(0)

loop_
_geom_bond_atom_site_label_1
_geom_bond_atom_site_label_2
_geom_bond_distance
_geom_bond_publ_flag
_geom_bond_site_symmetry_1
_geom_bond_site_symmetry_2
Cu1 N11 2.045(4) ? . .
Cu1 N21 2.066(5) ? . .
Cu1 N31 2.048(4) ? . .
Cu1 C41 1.783(7) ? . .
P51 F51 1.49(1) ? . .
P51 F52 1.532(6) ? . .
P51 F53 1.532(7) ? . .
P51 F54 1.462(8) ? . .
P51 F55 1.57(1) ? . .
P51 F56 1.43(1) ? . .
O41 C41 1.118(9) ? . .
N11 N12 1.374(6) ? . .
N11 C14 1.338(7) ? . .
N12 C1 1.446(7) ? . .
N12 C16 1.367(7) ? . .
N21 N22 1.381(6) ? . .
N21 C24 1.323(7) ? . .
N22 C1 1.440(6) ? . .
N22 C26 1.356(7) ? . .
N31 N32 1.382(6) ? . .
N31 C34 1.324(7) ? . .
N32 C1 1.450(6) ? . .
N32 C36 1.355(6) ? . .
C11 C13 1.45(2) ? . .
C12 C13 1.42(1) ? . .
C13 C14 1.505(9) ? . .
C14 C15 1.387(8) ? . .
C15 C16 1.356(9) ? . .
C16 C17 1.500(9) ? . .
C17 C18 1.48(1) ? . .
C17 C19 1.51(1) ? . .
C21 C23 1.520(9) ? . .
C22 C23 1.522(9) ? . .
C23 C24 1.504(8) ? . .
C24 C25 1.408(9) ? . .
C25 C26 1.348(8) ? . .
C26 C27 1.514(9) ? . .
C27 C28 1.52(1) ? . .
C27 C29 1.49(1) ? . .
C31 C33 1.41(1) ? . .
C32 C33 1.45(1) ? . .
C33 C34 1.51(1) ? . .
C34 C35 1.409(8) ? . .
C35 C36 1.371(8) ? . .
C36 C37 1.503(8) ? . .
C37 C38 1.517(8) ? . .
C37 C39 1.50(1) ? . .
C1 H1 0.9500 ? . .
C11 H2 0.9501 ? . .
C11 H3 0.9500 ? . .
C11 H4 0.9500 ? . .
C12 H5 0.9500 ? . .
C12 H6 0.9499 ? . .
C12 H7 0.9501 ? . .
C13 H8 0.9501 ? . .
C15 H9 0.9500 ? . .
C17 H10 0.9500 ? . .
C18 H11 0.9500 ? . .
C18 H12 0.9500 ? . .
C18 H13 0.9500 ? . .
C19 H14 0.9500 ? . .
C19 H15 0.9500 ? . .
C19 H16 0.9500 ? . .
C21 H17 0.9500 ? . .
C21 H18 0.9499 ? . .
C21 H19 0.9500 ? . .
C22 H20 0.9501 ? . .
C22 H21 0.9500 ? . .
C22 H22 0.9500 ? . .
C23 H23 0.9500 ? . .
C25 H24 0.9500 ? . .
C27 H25 0.9500 ? . .
C28 H26 0.9501 ? . .
C28 H27 0.9501 ? . .
C28 H28 0.9500 ? . .
C29 H29 0.9500 ? . .
C29 H30 0.9501 ? . .
C29 H31 0.9500 ? . .
C31 H32 0.9499 ? . .
C31 H33 0.9500 ? . .
C31 H34 0.9501 ? . .
C32 H35 0.9500 ? . .
C32 H36 0.9501 ? . .
C32 H37 0.9501 ? . .
C33 H38 0.9501 ? . .
C35 H39 0.9501 ? . .
C37 H40 0.9500 ? . .
C38 H41 0.9500 ? . .
C38 H42 0.9500 ? . .
C38 H43 0.9501 ? . .
C39 H44 0.9500 ? . .
C39 H45 0.9500 ? . .
C39 H46 0.9500 ? . .
